data_1540751
loop_
_publ_author_name
'Zachariasen, W.H.'

_publ_section_title
;
 The crystal lattice of germano sulphide, Ge S
;
_journal_name_full 'Physical Review (1,1893-132,1963/141,1966-188,1969)'
_journal_page_first 917
_journal_page_last 922
_journal_volume 40
_journal_year 1932
_chemical_formula_sum 'Ge S'
_space_group_IT_number 62
_symmetry_space_group_name_Hall '-P 2ac 2n'
_symmetry_space_group_name_H-M 'P n m a'
_cell_angle_alpha 90
_cell_angle_beta 90
_cell_angle_gamma 90
_cell_formula_units_Z 4
_cell_length_a 10.42
_cell_length_b 3.64
_cell_length_c 4.29
_cell_volume 162.715
_citation_journal_id_ASTM PHRVAO
_cod_data_source_file Zachariasen_PHRVAO_1932_296.cif
_cod_data_source_block Ge1S1
_cod_original_cell_volume 162.7146
_cod_original_formula_sum 'Ge1 S1'
_cod_database_code 1540751

loop_
_symmetry_equiv_pos_as_xyz
x,y,z
-x+1/2,-y,z+1/2
x+1/2,-y+1/2,-z+1/2
-x,y+1/2,-z
-x,-y,-z
x-1/2,y,-z-1/2
-x-1/2,y-1/2,z-1/2
x,-y-1/2,z

loop_
_atom_site_label
_atom_site_type_symbol
_atom_site_fract_x
_atom_site_fract_y
_atom_site_fract_z
_atom_site_occupancy
_atom_site_U_iso_or_equiv
Ge1 Ge 0.375 0.25 0.167 1 0.0
S1 S 0.139 0.25 0.111 1 0.0
